data_1550856
loop_
_publ_author_name
'Arrowsmith, Merle'
'Schweizer, Julia I.'
'Heinz, Myron'
'H\"arterich, Marcel'
'Krummenacher, Ivo'
'Holthausen, Max C.'
'Braunschweig, Holger'

_publ_section_title
;
 Synthesis and reduction chemistry of mixed-Lewis-base-stabilised
 chloroborylenes
;
_journal_issue 19
_journal_name_full 'Chemical Science'
_journal_page_first 5095
_journal_page_last 5103
_journal_paper_doi 10.1039/C9SC01039D
_journal_volume 10
_journal_year 2019
_chemical_formula_moiety 'C27 H43 B Cl N3'
_chemical_formula_sum 'C27 H43 B Cl N3'
_chemical_formula_weight 455.90
_space_group_crystal_system triclinic
_space_group_IT_number 2
_space_group_name_Hall '-P 1'
_space_group_name_H-M_alt 'P -1'
_symmetry_space_group_name_Hall '-P 1'
_symmetry_space_group_name_H-M 'P -1'
_atom_sites_solution_hydrogens geom
_atom_sites_solution_primary dual
_atom_sites_solution_secondary difmap
_audit_creation_method SHELXL-2016/6
_audit_update_record
;
2019-01-25 deposited with the CCDC.    2019-04-08 downloaded from the CCDC.
;
_cell_angle_alpha 87.330(4)
_cell_angle_beta 88.935(4)
_cell_angle_gamma 77.336(5)
_cell_formula_units_Z 2
_cell_length_a 9.1055(16)
_cell_length_b 10.5101(19)
_cell_length_c 13.919(3)
_cell_measurement_reflns_used 3137
_cell_measurement_temperature 100(2)
_cell_measurement_theta_max 22.40
_cell_measurement_theta_min 2.29
_cell_volume 1298.2(4)
_computing_cell_refinement 'Saint+ ver. V8.38A (Bruker AXS)'
_computing_data_collection 'APEX2 ver. 2014.9 (Bruker AXS)'
_computing_data_reduction 'Saint+ ver. V8.38A (Bruker AXS)'
_computing_molecular_graphics 'ShelXLe (Huebschle et all, 2011)'
_computing_publication_material 'SHELXL-2016/6 (Sheldrick, 2016)'
_computing_structure_refinement 'SHELXL-2016/6 (Sheldrick, 2016)'
_computing_structure_solution 'SHELXT (Sheldrick, 2014)'
_diffrn_ambient_temperature 100(2)
_diffrn_detector 'CCD area detector (Apex2)'
_diffrn_detector_area_resol_mean 8.333
_diffrn_measured_fraction_theta_full 0.999
_diffrn_measured_fraction_theta_max 0.998
_diffrn_measurement_device_type 'Bruker X8-APEX II'
_diffrn_measurement_method '\f and \w scans'
_diffrn_radiation_monochromator 'multi-layer mirror'
_diffrn_radiation_type MoK\a
_diffrn_radiation_wavelength 0.71073
_diffrn_reflns_av_R_equivalents 0.0917
_diffrn_reflns_av_unetI/netI 0.0933
_diffrn_reflns_Laue_measured_fraction_full 0.999
_diffrn_reflns_Laue_measured_fraction_max 0.998
_diffrn_reflns_limit_h_max 11
_diffrn_reflns_limit_h_min -10
_diffrn_reflns_limit_k_max 13
_diffrn_reflns_limit_k_min -10
_diffrn_reflns_limit_l_max 17
_diffrn_reflns_limit_l_min -17
_diffrn_reflns_number 21813
_diffrn_reflns_point_group_measured_fraction_full 0.999
_diffrn_reflns_point_group_measured_fraction_max 0.998
_diffrn_reflns_theta_full 26.000
_diffrn_reflns_theta_max 27.188
_diffrn_reflns_theta_min 1.465
_diffrn_source 'rotating-anode (Nonius FR-591)'
_exptl_absorpt_coefficient_mu 0.166
_exptl_absorpt_correction_T_max 0.7455
_exptl_absorpt_correction_T_min 0.5947
_exptl_absorpt_correction_type multi-scan
_exptl_absorpt_process_details 'SadAbs 2016/2 (Bruker AXS)'
_exptl_crystal_colour orange
_exptl_crystal_density_diffrn 1.166
_exptl_crystal_description plate
_exptl_crystal_F_000 496
_exptl_crystal_size_max 0.312
_exptl_crystal_size_mid 0.212
_exptl_crystal_size_min 0.072
_refine_diff_density_max 0.306
_refine_diff_density_min -0.333
_refine_diff_density_rms 0.066
_refine_ls_extinction_method none
_refine_ls_goodness_of_fit_ref 1.024
_refine_ls_hydrogen_treatment constr
_refine_ls_matrix_type full
_refine_ls_number_parameters 301
_refine_ls_number_reflns 5759
_refine_ls_number_restraints 0
_refine_ls_restrained_S_all 1.024
_refine_ls_R_factor_all 0.0814
_refine_ls_R_factor_gt 0.0520
_refine_ls_shift/su_max 0.001
_refine_ls_shift/su_mean 0.000
_refine_ls_structure_factor_coef Fsqd
_refine_ls_weighting_details 'w=1/[\s^2^(Fo^2^)+(0.0388P)^2^+0.3624P] where P=(Fo^2^+2Fc^2^)/3'
_refine_ls_weighting_scheme calc
_refine_ls_wR_factor_gt 0.1170
_refine_ls_wR_factor_ref 0.1337
_reflns_Friedel_coverage 0.000
_reflns_number_gt 4110
_reflns_number_total 5759
_reflns_threshold_expression 'I > 2\s(I)'
_cod_data_source_file c9sc01039d2.cif
_cod_data_source_block MeAr250_0m_a
_cod_database_code 1550856
_shelx_shelxl_version_number 2016/6
_shelx_space_group_comment
;
The symmetry employed for this shelxl refinement is uniquely defined
by the following loop, which should always be used as a source of
symmetry information in preference to the above space-group names.
They are only intended as comments.
;
_shelx_estimated_absorpt_t_min 0.950
_shelx_estimated_absorpt_t_max 0.988

loop_
_space_group_symop_operation_xyz
'x, y, z'
'-x, -y, -z'

loop_
_atom_site_label
_atom_site_type_symbol
_atom_site_fract_x
_atom_site_fract_y
_atom_site_fract_z
_atom_site_U_iso_or_equiv
_atom_site_adp_type
_atom_site_occupancy
_atom_site_site_symmetry_order
_atom_site_calc_flag
_atom_site_refinement_flags_posn
_atom_site_refinement_flags_adp
Cl1 Cl 0.53631(6) 0.60986(5) 0.33417(4) 0.01704(14) Uani 1 1 d . .
N1 N 0.19678(18) 0.64960(15) 0.21284(11) 0.0110(4) Uani 1 1 d . .
N2 N 0.66185(19) 0.30159(16) 0.23120(12) 0.0147(4) Uani 1 1 d . .
N3 N 0.52707(19) 0.25374(16) 0.34937(11) 0.0134(4) Uani 1 1 d . .
C1 C 0.2991(2) 0.52588(18) 0.22716(14) 0.0112(4) Uani 1 1 d . .
C2 C 0.0624(2) 0.6471(2) 0.15553(14) 0.0138(4) Uani 1 1 d . .
C3 C 0.0275(2) 0.7587(2) 0.07901(15) 0.0193(5) Uani 1 1 d . .
H3A H -0.059614 0.750228 0.041501 0.029 Uiso 1 1 calc R U
H3B H 0.114836 0.754960 0.036176 0.029 Uiso 1 1 calc R U
H3C H 0.004889 0.842475 0.110369 0.029 Uiso 1 1 calc R U
C4 C -0.0816(2) 0.6547(2) 0.21622(15) 0.0193(5) Uani 1 1 d . .
H4A H -0.164797 0.647676 0.174511 0.029 Uiso 1 1 calc R U
H4B H -0.106401 0.738207 0.247797 0.029 Uiso 1 1 calc R U
H4C H -0.065638 0.582902 0.265088 0.029 Uiso 1 1 calc R U
C5 C 0.1134(2) 0.5161(2) 0.10836(14) 0.0154(4) Uani 1 1 d . .
H5A H 0.160193 0.528628 0.044853 0.018 Uiso 1 1 calc R U
H5AB H 0.026092 0.476246 0.098867 0.018 Uiso 1 1 calc R U
C6 C 0.2281(2) 0.42729(19) 0.17538(15) 0.0147(4) Uani 1 1 d . .
C7 C 0.3391(2) 0.3324(2) 0.11277(16) 0.0225(5) Uani 1 1 d . .
H7A H 0.282696 0.286646 0.072049 0.034 Uiso 1 1 calc R U
H7B H 0.406814 0.268665 0.154395 0.034 Uiso 1 1 calc R U
H7C H 0.398208 0.381541 0.072119 0.034 Uiso 1 1 calc R U
C8 C 0.1512(2) 0.3451(2) 0.24563(16) 0.0205(5) Uani 1 1 d . .
H8A H 0.096347 0.292946 0.209351 0.031 Uiso 1 1 calc R U
H8B H 0.080532 0.402998 0.286893 0.031 Uiso 1 1 calc R U
H8C H 0.227419 0.287038 0.285531 0.031 Uiso 1 1 calc R U
C9 C 0.2031(2) 0.76250(19) 0.26490(14) 0.0115(4) Uani 1 1 d . .
C10 C 0.2646(2) 0.86257(19) 0.21962(14) 0.0139(4) Uani 1 1 d . .
C11 C 0.3474(2) 0.8466(2) 0.12304(15) 0.0179(5) Uani 1 1 d . .
H11 H 0.336765 0.762236 0.096709 0.021 Uiso 1 1 calc R U
C12 C 0.5153(3) 0.8413(2) 0.13699(17) 0.0261(5) Uani 1 1 d . .
H12A H 0.568434 0.826208 0.075284 0.039 Uiso 1 1 calc R U
H12B H 0.556826 0.769954 0.183326 0.039 Uiso 1 1 calc R U
H12C H 0.528012 0.924194 0.161277 0.039 Uiso 1 1 calc R U
C13 C 0.2841(3) 0.9570(2) 0.04946(16) 0.0249(5) Uani 1 1 d . .
H13A H 0.335317 0.938900 -0.012561 0.037 Uiso 1 1 calc R U
H13B H 0.300547 1.039762 0.071895 0.037 Uiso 1 1 calc R U
H13C H 0.175974 0.963008 0.041962 0.037 Uiso 1 1 calc R U
C14 C 0.2576(2) 0.9776(2) 0.26696(15) 0.0159(4) Uani 1 1 d . .
H14 H 0.296563 1.045935 0.236163 0.019 Uiso 1 1 calc R U
C15 C 0.1950(2) 0.9941(2) 0.35793(15) 0.0178(5) Uani 1 1 d . .
H15 H 0.187219 1.074472 0.388308 0.021 Uiso 1 1 calc R U
C16 C 0.1439(2) 0.8930(2) 0.40432(15) 0.0171(5) Uani 1 1 d . .
H16 H 0.103929 0.903959 0.467677 0.021 Uiso 1 1 calc R U
C17 C 0.1494(2) 0.77534(19) 0.36073(14) 0.0124(4) Uani 1 1 d . .
C18 C 0.1057(2) 0.6643(2) 0.42090(14) 0.0142(4) Uani 1 1 d . .
H18 H 0.112546 0.588432 0.379039 0.017 Uiso 1 1 calc R U
C19 C -0.0540(2) 0.6994(2) 0.46259(15) 0.0196(5) Uani 1 1 d . .
H19A H -0.073792 0.625190 0.502043 0.029 Uiso 1 1 calc R U
H19B H -0.126560 0.720101 0.409998 0.029 Uiso 1 1 calc R U
H19C H -0.063788 0.775296 0.502437 0.029 Uiso 1 1 calc R U
C20 C 0.2175(2) 0.6224(2) 0.50382(15) 0.0189(5) Uani 1 1 d . .
H20A H 0.194716 0.546043 0.539126 0.028 Uiso 1 1 calc R U
H20B H 0.208941 0.694210 0.547452 0.028 Uiso 1 1 calc R U
H20C H 0.320224 0.600039 0.477742 0.028 Uiso 1 1 calc R U
C21 C 0.5410(2) 0.35184(19) 0.28630(14) 0.0127(4) Uani 1 1 d . .
C22 C 0.7147(2) 0.3736(2) 0.15053(16) 0.0220(5) Uani 1 1 d . .
H22A H 0.820111 0.376634 0.160534 0.033 Uiso 1 1 calc R U
H22B H 0.653205 0.462754 0.146004 0.033 Uiso 1 1 calc R U
H22C H 0.706264 0.329981 0.090827 0.033 Uiso 1 1 calc R U
C23 C 0.8543(2) 0.0915(2) 0.20924(17) 0.0241(5) Uani 1 1 d . .
H23A H 0.881208 0.005091 0.241900 0.036 Uiso 1 1 calc R U
H23B H 0.939422 0.134388 0.211458 0.036 Uiso 1 1 calc R U
H23C H 0.829489 0.082212 0.142087 0.036 Uiso 1 1 calc R U
C24 C 0.7212(2) 0.1722(2) 0.25842(15) 0.0157(4) Uani 1 1 d . .
C25 C 0.6358(2) 0.1415(2) 0.33259(14) 0.0152(4) Uani 1 1 d . .
C26 C 0.6434(3) 0.0164(2) 0.38889(16) 0.0241(5) Uani 1 1 d . .
H26A H 0.733712 -0.047269 0.369889 0.036 Uiso 1 1 calc R U
H26B H 0.553818 -0.017289 0.376206 0.036 Uiso 1 1 calc R U
H26C H 0.647849 0.031317 0.457650 0.036 Uiso 1 1 calc R U
C27 C 0.4243(2) 0.2679(2) 0.43199(14) 0.0194(5) Uani 1 1 d . .
H27A H 0.364623 0.200849 0.431759 0.029 Uiso 1 1 calc R U
H27B H 0.356947 0.354581 0.428136 0.029 Uiso 1 1 calc R U
H27C H 0.482414 0.257828 0.491476 0.029 Uiso 1 1 calc R U
B1 B 0.4404(3) 0.4946(2) 0.27708(16) 0.0125(5) Uani 1 1 d . .

loop_
_atom_site_aniso_label
_atom_site_aniso_U_11
_atom_site_aniso_U_22
_atom_site_aniso_U_33
_atom_site_aniso_U_23
_atom_site_aniso_U_13
_atom_site_aniso_U_12
Cl1 0.0171(3) 0.0142(3) 0.0209(3) -0.0042(2) -0.0044(2) -0.0046(2)
N1 0.0121(8) 0.0087(9) 0.0123(8) -0.0030(7) -0.0028(7) -0.0020(6)
N2 0.0141(9) 0.0138(9) 0.0162(9) -0.0006(7) 0.0009(7) -0.0027(7)
N3 0.0175(9) 0.0106(9) 0.0124(8) -0.0019(7) -0.0026(7) -0.0029(7)
C1 0.0151(10) 0.0069(10) 0.0119(10) -0.0031(8) 0.0022(8) -0.0023(8)
C2 0.0146(10) 0.0129(10) 0.0138(10) -0.0029(8) -0.0037(8) -0.0020(8)
C3 0.0211(12) 0.0173(12) 0.0186(11) -0.0006(9) -0.0068(9) -0.0020(9)
C4 0.0146(11) 0.0212(12) 0.0219(11) -0.0038(9) -0.0023(9) -0.0025(9)
C5 0.0163(11) 0.0158(11) 0.0155(10) -0.0052(9) -0.0023(8) -0.0056(8)
C6 0.0158(11) 0.0099(10) 0.0183(11) -0.0049(8) -0.0021(8) -0.0013(8)
C7 0.0225(12) 0.0174(12) 0.0277(12) -0.0139(10) -0.0044(10) -0.0015(9)
C8 0.0217(12) 0.0131(11) 0.0279(12) 0.0034(9) -0.0059(10) -0.0067(9)
C9 0.0102(10) 0.0095(10) 0.0142(10) -0.0035(8) -0.0017(8) 0.0002(8)
C10 0.0137(10) 0.0107(10) 0.0165(10) -0.0017(8) -0.0014(8) -0.0007(8)
C11 0.0236(12) 0.0148(11) 0.0160(11) -0.0008(9) 0.0042(9) -0.0060(9)
C12 0.0240(13) 0.0297(14) 0.0252(12) 0.0005(10) 0.0103(10) -0.0080(10)
C13 0.0368(14) 0.0213(12) 0.0188(11) 0.0028(10) 0.0004(10) -0.0116(10)
C14 0.0182(11) 0.0105(10) 0.0196(11) -0.0009(9) -0.0008(9) -0.0046(8)
C15 0.0241(12) 0.0082(10) 0.0208(11) -0.0071(9) 0.0000(9) -0.0015(8)
C16 0.0185(11) 0.0170(11) 0.0154(10) -0.0068(9) 0.0033(9) -0.0022(9)
C17 0.0114(10) 0.0109(10) 0.0147(10) -0.0025(8) -0.0005(8) -0.0015(8)
C18 0.0167(11) 0.0129(11) 0.0134(10) -0.0021(8) 0.0026(8) -0.0042(8)
C19 0.0219(12) 0.0171(12) 0.0201(11) -0.0015(9) 0.0065(9) -0.0053(9)
C20 0.0229(12) 0.0191(12) 0.0154(11) 0.0006(9) -0.0008(9) -0.0059(9)
C21 0.0124(10) 0.0137(11) 0.0124(10) -0.0028(8) -0.0025(8) -0.0033(8)
C22 0.0198(12) 0.0213(12) 0.0247(12) 0.0017(10) 0.0073(9) -0.0049(9)
C23 0.0178(12) 0.0202(12) 0.0308(13) -0.0051(10) 0.0019(10) 0.0042(9)
C24 0.0158(11) 0.0121(11) 0.0183(11) -0.0041(9) -0.0041(9) 0.0001(8)
C25 0.0179(11) 0.0116(11) 0.0156(10) -0.0022(8) -0.0048(8) -0.0012(8)
C26 0.0289(13) 0.0163(12) 0.0255(12) 0.0003(10) -0.0044(10) -0.0014(10)
C27 0.0235(12) 0.0204(12) 0.0142(10) -0.0015(9) 0.0029(9) -0.0047(9)
B1 0.0147(12) 0.0109(12) 0.0128(11) -0.0038(9) 0.0015(9) -0.0043(9)

loop_
_atom_type_symbol
_atom_type_description
_atom_type_scat_dispersion_real
_atom_type_scat_dispersion_imag
_atom_type_scat_source
C C 0.0033 0.0016 'International Tables Vol C Tables 4.2.6.8 and 6.1.1.4'
H H 0.0000 0.0000 'International Tables Vol C Tables 4.2.6.8 and 6.1.1.4'
B B 0.0013 0.0007 'International Tables Vol C Tables 4.2.6.8 and 6.1.1.4'
Cl Cl 0.1484 0.1585 'International Tables Vol C Tables 4.2.6.8 and 6.1.1.4'
N N 0.0061 0.0033 'International Tables Vol C Tables 4.2.6.8 and 6.1.1.4'

loop_
_exptl_crystal_face_index_h
_exptl_crystal_face_index_k
_exptl_crystal_face_index_l
_exptl_crystal_face_perp_dist
-1.00 -1.00 -2.00 0.0820
1.00 1.00 2.00 0.0530
-1.00 -2.00 2.00 0.1440
0.00 -1.00 2.00 0.0970
1.00 0.00 2.00 0.0390
1.00 -1.00 2.00 0.0560
-1.00 0.00 -1.00 0.0350
1.00 0.00 1.00 0.0150
2.00 0.00 1.00 0.0090
2.00 -2.00 1.00 0.0550
1.00 0.00 0.00 0.0340
-2.00 1.00 1.00 0.0860
2.00 1.00 -1.00 0.0370
-2.00 -1.00 1.00 0.1150
-1.00 0.00 1.00 0.0950
-1.00 1.00 2.00 0.0910

loop_
_geom_angle_atom_site_label_1
_geom_angle_atom_site_label_2
_geom_angle_atom_site_label_3
_geom_angle
C9 N1 C1 123.78(15)
C9 N1 C2 120.07(15)
C1 N1 C2 114.91(15)
C21 N2 C24 110.96(17)
C21 N2 C22 123.49(17)
C24 N2 C22 125.45(17)
C21 N3 C25 111.08(17)
C21 N3 C27 124.46(17)
C25 N3 C27 124.02(17)
N1 C1 B1 129.17(18)
N1 C1 C6 105.57(15)
B1 C1 C6 125.26(17)
N1 C2 C5 100.65(15)
N1 C2 C3 112.93(17)
C5 C2 C3 110.54(17)
N1 C2 C4 113.65(16)
C5 C2 C4 112.59(18)
C3 C2 C4 106.55(17)
C2 C3 H3A 109.5
C2 C3 H3B 109.5
H3A C3 H3B 109.5
C2 C3 H3C 109.5
H3A C3 H3C 109.5
H3B C3 H3C 109.5
C2 C4 H4A 109.5
C2 C4 H4B 109.5
H4A C4 H4B 109.5
C2 C4 H4C 109.5
H4A C4 H4C 109.5
H4B C4 H4C 109.5
C2 C5 C6 107.65(16)
C2 C5 H5A 110.2
C6 C5 H5A 110.2
C2 C5 H5AB 110.2
C6 C5 H5AB 110.2
H5A C5 H5AB 108.5
C8 C6 C5 111.35(17)
C8 C6 C7 107.64(17)
C5 C6 C7 108.03(17)
C8 C6 C1 112.38(17)
C5 C6 C1 102.74(15)
C7 C6 C1 114.61(17)
C6 C7 H7A 109.5
C6 C7 H7B 109.5
H7A C7 H7B 109.5
C6 C7 H7C 109.5
H7A C7 H7C 109.5
H7B C7 H7C 109.5
C6 C8 H8A 109.5
C6 C8 H8B 109.5
H8A C8 H8B 109.5
C6 C8 H8C 109.5
H8A C8 H8C 109.5
H8B C8 H8C 109.5
C17 C9 C10 119.60(18)
C17 C9 N1 121.13(17)
C10 C9 N1 119.28(17)
C14 C10 C9 119.13(18)
C14 C10 C11 118.17(18)
C9 C10 C11 122.59(18)
C10 C11 C13 112.55(18)
C10 C11 C12 110.04(17)
C13 C11 C12 109.08(18)
C10 C11 H11 108.4
C13 C11 H11 108.4
C12 C11 H11 108.4
C11 C12 H12A 109.5
C11 C12 H12B 109.5
H12A C12 H12B 109.5
C11 C12 H12C 109.5
H12A C12 H12C 109.5
H12B C12 H12C 109.5
C11 C13 H13A 109.5
C11 C13 H13B 109.5
H13A C13 H13B 109.5
C11 C13 H13C 109.5
H13A C13 H13C 109.5
H13B C13 H13C 109.5
C15 C14 C10 121.16(19)
C15 C14 H14 119.4
C10 C14 H14 119.4
C16 C15 C14 119.48(19)
C16 C15 H15 120.3
C14 C15 H15 120.3
C15 C16 C17 121.76(19)
C15 C16 H16 119.1
C17 C16 H16 119.1
C16 C17 C9 118.50(18)
C16 C17 C18 118.10(18)
C9 C17 C18 123.30(17)
C17 C18 C19 113.54(17)
C17 C18 C20 109.49(17)
C19 C18 C20 108.93(17)
C17 C18 H18 108.3
C19 C18 H18 108.3
C20 C18 H18 108.3
C18 C19 H19A 109.5
C18 C19 H19B 109.5
H19A C19 H19B 109.5
C18 C19 H19C 109.5
H19A C19 H19C 109.5
H19B C19 H19C 109.5
C18 C20 H20A 109.5
C18 C20 H20B 109.5
H20A C20 H20B 109.5
C18 C20 H20C 109.5
H20A C20 H20C 109.5
H20B C20 H20C 109.5
N3 C21 N2 104.85(16)
N3 C21 B1 128.50(18)
N2 C21 B1 126.65(18)
N2 C22 H22A 109.5
N2 C22 H22B 109.5
H22A C22 H22B 109.5
N2 C22 H22C 109.5
H22A C22 H22C 109.5
H22B C22 H22C 109.5
C24 C23 H23A 109.5
C24 C23 H23B 109.5
H23A C23 H23B 109.5
C24 C23 H23C 109.5
H23A C23 H23C 109.5
H23B C23 H23C 109.5
C25 C24 N2 106.65(18)
C25 C24 C23 130.7(2)
N2 C24 C23 122.65(19)
C24 C25 N3 106.43(18)
C24 C25 C26 130.80(19)
N3 C25 C26 122.76(19)
C25 C26 H26A 109.5
C25 C26 H26B 109.5
H26A C26 H26B 109.5
C25 C26 H26C 109.5
H26A C26 H26C 109.5
H26B C26 H26C 109.5
N3 C27 H27A 109.5
N3 C27 H27B 109.5
H27A C27 H27B 109.5
N3 C27 H27C 109.5
H27A C27 H27C 109.5
H27B C27 H27C 109.5
C1 B1 C21 122.96(18)
C1 B1 Cl1 127.18(17)
C21 B1 Cl1 109.80(15)

loop_
_geom_bond_atom_site_label_1
_geom_bond_atom_site_label_2
_geom_bond_distance
Cl1 B1 1.855(2)
N1 C9 1.431(2)
N1 C1 1.432(2)
N1 C2 1.479(2)
N2 C21 1.352(2)
N2 C24 1.387(3)
N2 C22 1.458(3)
N3 C21 1.349(3)
N3 C25 1.389(2)
N3 C27 1.461(3)
C1 B1 1.440(3)
C1 C6 1.546(3)
C2 C5 1.528(3)
C2 C3 1.531(3)
C2 C4 1.536(3)
C3 H3A 0.9800
C3 H3B 0.9800
C3 H3C 0.9800
C4 H4A 0.9800
C4 H4B 0.9800
C4 H4C 0.9800
C5 C6 1.537(3)
C5 H5A 0.9900
C5 H5AB 0.9900
C6 C8 1.534(3)
C6 C7 1.543(3)
C7 H7A 0.9800
C7 H7B 0.9800
C7 H7C 0.9800
C8 H8A 0.9800
C8 H8B 0.9800
C8 H8C 0.9800
C9 C17 1.414(3)
C9 C10 1.414(3)
C10 C14 1.393(3)
C10 C11 1.527(3)
C11 C13 1.531(3)
C11 C12 1.533(3)
C11 H11 1.0000
C12 H12A 0.9800
C12 H12B 0.9800
C12 H12C 0.9800
C13 H13A 0.9800
C13 H13B 0.9800
C13 H13C 0.9800
C14 C15 1.382(3)
C14 H14 0.9500
C15 C16 1.380(3)
C15 H15 0.9500
C16 C17 1.394(3)
C16 H16 0.9500
C17 C18 1.524(3)
C18 C19 1.529(3)
C18 C20 1.537(3)
C18 H18 1.0000
C19 H19A 0.9800
C19 H19B 0.9800
C19 H19C 0.9800
C20 H20A 0.9800
C20 H20B 0.9800
C20 H20C 0.9800
C21 B1 1.578(3)
C22 H22A 0.9800
C22 H22B 0.9800
C22 H22C 0.9800
C23 C24 1.493(3)
C23 H23A 0.9800
C23 H23B 0.9800
C23 H23C 0.9800
C24 C25 1.350(3)
C25 C26 1.488(3)
C26 H26A 0.9800
C26 H26B 0.9800
C26 H26C 0.9800
C27 H27A 0.9800
C27 H27B 0.9800
C27 H27C 0.9800

loop_
_geom_torsion_atom_site_label_1
_geom_torsion_atom_site_label_2
_geom_torsion_atom_site_label_3
_geom_torsion_atom_site_label_4
_geom_torsion
C9 N1 C1 B1 -14.2(3)
C2 N1 C1 B1 178.6(2)
C9 N1 C1 C6 166.72(17)
C2 N1 C1 C6 -0.5(2)
C9 N1 C2 C5 175.42(16)
C1 N1 C2 C5 -16.8(2)
C9 N1 C2 C3 57.6(2)
C1 N1 C2 C3 -134.70(17)
C9 N1 C2 C4 -64.0(2)
C1 N1 C2 C4 103.77(19)
N1 C2 C5 C6 27.7(2)
C3 C2 C5 C6 147.25(17)
C4 C2 C5 C6 -93.7(2)
C2 C5 C6 C8 91.8(2)
C2 C5 C6 C7 -150.16(17)
C2 C5 C6 C1 -28.7(2)
N1 C1 C6 C8 -102.12(18)
B1 C1 C6 C8 78.8(2)
N1 C1 C6 C5 17.66(19)
B1 C1 C6 C5 -161.46(19)
N1 C1 C6 C7 134.57(18)
B1 C1 C6 C7 -44.6(3)
C1 N1 C9 C17 -76.9(2)
C2 N1 C9 C17 89.7(2)
C1 N1 C9 C10 102.9(2)
C2 N1 C9 C10 -90.5(2)
C17 C9 C10 C14 -6.2(3)
N1 C9 C10 C14 173.94(18)
C17 C9 C10 C11 169.92(18)
N1 C9 C10 C11 -9.9(3)
C14 C10 C11 C13 -56.7(3)
C9 C10 C11 C13 127.1(2)
C14 C10 C11 C12 65.2(2)
C9 C10 C11 C12 -111.0(2)
C9 C10 C14 C15 1.5(3)
C11 C10 C14 C15 -174.81(19)
C10 C14 C15 C16 2.6(3)
C14 C15 C16 C17 -2.0(3)
C15 C16 C17 C9 -2.7(3)
C15 C16 C17 C18 173.80(19)
C10 C9 C17 C16 6.8(3)
N1 C9 C17 C16 -173.39(17)
C10 C9 C17 C18 -169.53(18)
N1 C9 C17 C18 10.3(3)
C16 C17 C18 C19 58.1(2)
C9 C17 C18 C19 -125.5(2)
C16 C17 C18 C20 -63.8(2)
C9 C17 C18 C20 112.5(2)
C25 N3 C21 N2 -1.5(2)
C27 N3 C21 N2 171.10(17)
C25 N3 C21 B1 178.46(19)
C27 N3 C21 B1 -8.9(3)
C24 N2 C21 N3 1.2(2)
C22 N2 C21 N3 177.71(18)
C24 N2 C21 B1 -178.81(19)
C22 N2 C21 B1 -2.3(3)
C21 N2 C24 C25 -0.4(2)
C22 N2 C24 C25 -176.84(19)
C21 N2 C24 C23 179.30(18)
C22 N2 C24 C23 2.9(3)
N2 C24 C25 N3 -0.6(2)
C23 C24 C25 N3 179.8(2)
N2 C24 C25 C26 178.1(2)
C23 C24 C25 C26 -1.5(4)
C21 N3 C25 C24 1.3(2)
C27 N3 C25 C24 -171.34(18)
C21 N3 C25 C26 -177.49(19)
C27 N3 C25 C26 9.8(3)
N1 C1 B1 C21 -179.83(18)
C6 C1 B1 C21 -0.9(3)
N1 C1 B1 Cl1 -2.8(3)
C6 C1 B1 Cl1 176.10(16)
N3 C21 B1 C1 -81.8(3)
N2 C21 B1 C1 98.2(3)
N3 C21 B1 Cl1 100.7(2)
N2 C21 B1 Cl1 -79.3(2)
